data_7703066
loop_
_publ_author_name
'Li, Na'
'Xue, Jin-Peng'
'Liu, Jing-Lin'
'Wang, Yao-Yao'
'Yao, Zi-Shuo'
'Tao, Jun'

_publ_section_title
;
 Switchable on-off spin-crossover properties of iron(ii) compounds by
 trimming intermolecular hydrogen bonds.
;
_journal_issue 4
_journal_name_full 'Dalton transactions (Cambridge, England : 2003)'
_journal_page_first 998
_journal_page_last 1001
_journal_paper_doi 10.1039/c9dt04685b
_journal_volume 49
_journal_year 2020
_chemical_formula_moiety 'C56 H32 Fe N10 S2, 3(C H4 O)'
_chemical_formula_sum 'C59 H44 Fe N10 O3 S2'
_chemical_formula_weight 1061.01
_chemical_name_systematic C59H38FeN10O3S2
_space_group_crystal_system orthorhombic
_space_group_IT_number 56
_space_group_name_Hall '-P 2ab 2ac'
_space_group_name_H-M_alt 'P c c n'
_atom_sites_solution_hydrogens mixed
_atom_sites_solution_primary iterative
_audit_creation_date 2019-11-01
_audit_creation_method
;
Olex2 1.2
(compiled 2018.05.29 svn.r3508 for OlexSys, GUI svn.r5506)
;
_audit_update_record
;
2019-11-15 deposited with the CCDC.	2019-12-30 downloaded from the CCDC.
;
_cell_angle_alpha 90
_cell_angle_beta 90
_cell_angle_gamma 90
_cell_formula_units_Z 4
_cell_length_a 11.9880(3)
_cell_length_b 24.7721(7)
_cell_length_c 16.8246(5)
_cell_measurement_reflns_used 15987
_cell_measurement_temperature 150.00(10)
_cell_measurement_theta_max 29.8950
_cell_measurement_theta_min 3.8990
_cell_volume 4996.4(2)
_computing_cell_refinement 'CrysAlisPro 1.171.39.29d (Rigaku OD, 2017)'
_computing_data_collection 'CrysAlisPro 1.171.39.29d (Rigaku OD, 2017)'
_computing_data_reduction 'CrysAlisPro 1.171.39.29d (Rigaku OD, 2017)'
_computing_molecular_graphics 'Olex2 (Dolomanov et al., 2009)'
_computing_publication_material 'Olex2 (Dolomanov et al., 2009)'
_computing_structure_refinement 'ShelXL (Sheldrick, 2015)'
_computing_structure_solution 'olex2.solve (Bourhis et al., 2015)'
_diffrn_ambient_environment N~2~
_diffrn_ambient_temperature 150.00(10)
_diffrn_detector 'CCD plate'
_diffrn_measured_fraction_theta_full 0.996
_diffrn_measured_fraction_theta_max 0.996
_diffrn_measurement_details
;
List of Runs (angles in degrees, time in seconds):

  # Type    Start    End  Width  t~exp~   \w     \q     \k     \f   Frames
#--------------------------------------------------------------------------
  1  \w     35.00  60.00   0.50   90.00    --    0.00  47.00  65.00   50
  2  \w    -50.00  -2.00   0.50   90.00    --    0.00 -82.00   0.00   96
  3  \w      3.00  28.00   0.50   90.00    --    0.00 -82.00   0.00   50
  4  \w    -60.00 -34.00   0.50   90.00    --    0.00 -82.00-150.00   52
  5  \w    -56.00 -28.00   0.50   90.00    --    0.00 -82.00 -30.00   56
  6  \w    -18.00  23.00   0.50   90.00    --    0.00 -77.00 -90.00   82
  7  \w    -50.00 -20.00   0.50   90.00    --    0.00 -82.00-120.00   60
;
_diffrn_measurement_device 'four-circle diffractometer'
_diffrn_measurement_device_type 'XtaLAB AFC12 (RINC): Kappa single'
_diffrn_measurement_method '\w scans'
_diffrn_orient_matrix_type 'CrysAlisPro convention (1999,Acta A55,543-557)'
_diffrn_orient_matrix_UB_11 -0.0378370000
_diffrn_orient_matrix_UB_12 0.0145526000
_diffrn_orient_matrix_UB_13 0.0242888000
_diffrn_orient_matrix_UB_21 0.0339293000
_diffrn_orient_matrix_UB_22 0.0233662000
_diffrn_orient_matrix_UB_23 -0.0035026000
_diffrn_orient_matrix_UB_31 -0.0302331000
_diffrn_orient_matrix_UB_32 0.0079364000
_diffrn_orient_matrix_UB_33 -0.0342900000
_diffrn_radiation_monochromator graphite
_diffrn_radiation_probe x-ray
_diffrn_radiation_type MoK\a
_diffrn_radiation_wavelength 0.71073
_diffrn_reflns_av_R_equivalents 0.0242
_diffrn_reflns_av_unetI/netI 0.0135
_diffrn_reflns_Laue_measured_fraction_full 0.996
_diffrn_reflns_Laue_measured_fraction_max 0.996
_diffrn_reflns_limit_h_max 14
_diffrn_reflns_limit_h_min -14
_diffrn_reflns_limit_k_max 28
_diffrn_reflns_limit_k_min -30
_diffrn_reflns_limit_l_max 20
_diffrn_reflns_limit_l_min -19
_diffrn_reflns_number 35135
_diffrn_reflns_point_group_measured_fraction_full 0.996
_diffrn_reflns_point_group_measured_fraction_max 0.996
_diffrn_reflns_theta_full 25.242
_diffrn_reflns_theta_max 25.498
_diffrn_reflns_theta_min 3.701
_diffrn_source 'fine-focus sealed X-ray tube'
_diffrn_source_type 'Enhance (Mo) X-ray Source'
_exptl_absorpt_coefficient_mu 0.445
_exptl_absorpt_correction_T_max 1.00000
_exptl_absorpt_correction_T_min 0.49203
_exptl_absorpt_correction_type multi-scan
_exptl_absorpt_process_details
;
CrysAlisPro 1.171.39.29d (Rigaku Oxford Diffraction, 2017)
Empirical absorption correction using spherical harmonics,
 implemented in SCALE3 ABSPACK scaling algorithm.
;
_exptl_crystal_colour 'dull pinkish red'
_exptl_crystal_colour_lustre dull
_exptl_crystal_colour_modifier pinkish
_exptl_crystal_colour_primary red
_exptl_crystal_density_diffrn 1.411
_exptl_crystal_description plate
_exptl_crystal_F_000 2200
_exptl_crystal_preparation
'FeCl2.6H2O (0.8 g, 0.003mol) and enough ascorbic acid was dissolved by MeOH(100 ml).Then the mixed solution was filtered. Pyridine (40 ml) was added when the filtrate was stirred. Yellow precipitate was collected.'
_exptl_crystal_recrystallization_method 'Reddish black crystals'
_exptl_crystal_size_max 0.9
_exptl_crystal_size_mid 0.7
_exptl_crystal_size_min 0.5
_refine_diff_density_max 0.540
_refine_diff_density_min -0.319
_refine_diff_density_rms 0.042
_refine_ls_extinction_method none
_refine_ls_goodness_of_fit_ref 1.037
_refine_ls_hydrogen_treatment mixed
_refine_ls_matrix_type full
_refine_ls_number_parameters 348
_refine_ls_number_reflns 4644
_refine_ls_number_restraints 0
_refine_ls_restrained_S_all 1.037
_refine_ls_R_factor_all 0.0326
_refine_ls_R_factor_gt 0.0299
_refine_ls_shift/su_max 0.001
_refine_ls_shift/su_mean 0.000
_refine_ls_structure_factor_coef Fsqd
_refine_ls_weighting_details 'w=1/[\s^2^(Fo^2^)+(0.0395P)^2^+3.2344P] where P=(Fo^2^+2Fc^2^)/3'
_refine_ls_weighting_scheme calc
_refine_ls_wR_factor_gt 0.0798
_refine_ls_wR_factor_ref 0.0816
_reflns_Friedel_coverage 0.000
_reflns_number_gt 4289
_reflns_number_total 4644
_reflns_threshold_expression 'I > 2\s(I)'
_cod_data_source_file c9dt04685b2.cif
_cod_data_source_block MeOH@150K
_cod_depositor_comments 'Adding full bibliography for 7703063--7703069.cif.'
_cod_database_code 7703066
_shelx_shelxl_version_number 2016/6
_shelx_space_group_comment
;
The symmetry employed for this shelxl refinement is uniquely defined
by the following loop, which should always be used as a source of
symmetry information in preference to the above space-group names.
They are only intended as comments.
;
_shelx_estimated_absorpt_t_max 0.808
_shelx_estimated_absorpt_t_min 0.690
_reflns_odcompleteness_completeness 99.47
_reflns_odcompleteness_iscentric 1
_reflns_odcompleteness_theta 26.32
_olex2_refinement_description
;
1. Fixed Uiso
 At 1.2 times of:
  All C(H) groups, All N(H) groups, All O(H) groups
 At 1.5 times of:
  All C(H,H,H) groups
2. Others
 Fixed Sof: H30A(0.5) H30B(0.5) H30C(0.5) O2(0.5) H2A(0.5)
3.a Riding coordinates:
 O1(H1), C29(H29A,H29B,H29C), O2(H2A)
3.b Aromatic/amide H refined with riding coordinates:
 N5(H5), C2(H2), C3(H3), C4(H4), C11(H11), C12(H12), C13(H13), C14(H14),
 C15(H15), C16(H16), C17(H17), C20(H20), C24(H24), C25(H25), C26(H26), C27(H27)
3.c Idealised Me refined as rotating group:
 C30(H30A,H30B,H30C)
;
_olex2_exptl_crystal_mounting_method 'coordinate bond'
_olex2_submission_special_instructions 'No special instructions were received'
_oxdiff_exptl_absorpt_empirical_details
;
Empirical correction (ABSPACK) includes:
- Absorption correction using spherical harmonics
- Frame scaling
;
_oxdiff_exptl_absorpt_empirical_full_max 1.470
_oxdiff_exptl_absorpt_empirical_full_min 0.621

loop_
_space_group_symop_operation_xyz
'x, y, z'
'-x+1/2, -y+1/2, z'
'-x, y+1/2, -z+1/2'
'x+1/2, -y, -z+1/2'
'-x, -y, -z'
'x-1/2, y-1/2, -z'
'x, -y-1/2, z-1/2'
'-x-1/2, y, z-1/2'

loop_
_atom_site_label
_atom_site_type_symbol
_atom_site_fract_x
_atom_site_fract_y
_atom_site_fract_z
_atom_site_U_iso_or_equiv
_atom_site_adp_type
_atom_site_occupancy
_atom_site_site_symmetry_order
_atom_site_calc_flag
_atom_site_refinement_flags_posn
_atom_site_refinement_flags_adp
_atom_site_refinement_flags_occupancy
_atom_site_disorder_assembly
_atom_site_disorder_group
Fe1 Fe 0.250000 0.250000 0.46305(2) 0.01881(9) Uani 1 2 d S T P . .
S1 S 0.46194(4) 0.32562(2) 0.67152(3) 0.03859(13) Uani 1 1 d . . . . .
N1 N 0.32733(11) 0.29074(5) 0.54540(7) 0.0245(3) Uani 1 1 d . . . . .
N2 N 0.31423(10) 0.29482(5) 0.37779(7) 0.0190(2) Uani 1 1 d . . . . .
N3 N 0.12903(11) 0.30405(5) 0.45770(7) 0.0204(3) Uani 1 1 d . . . . .
N4 N 0.03652(10) 0.46266(5) 0.29133(7) 0.0207(3) Uani 1 1 d . . . . .
N5 N 0.19610(10) 0.45536(5) 0.22491(7) 0.0202(3) Uani 1 1 d . . . . .
H5 H 0.247538 0.461830 0.190571 0.024 Uiso 1 1 calc R . . . .
C1 C 0.38155(13) 0.30567(6) 0.59833(9) 0.0233(3) Uani 1 1 d . . . . .
C2 C 0.40495(12) 0.28576(6) 0.33383(9) 0.0233(3) Uani 1 1 d . . . . .
H2 H 0.449270 0.256076 0.345972 0.028 Uiso 1 1 calc R . . . .
C3 C 0.43637(13) 0.31873(7) 0.27056(10) 0.0268(3) Uani 1 1 d . . . . .
H3 H 0.499588 0.310453 0.240925 0.032 Uiso 1 1 calc R . . . .
C4 C 0.37387(13) 0.36349(6) 0.25199(9) 0.0244(3) Uani 1 1 d . . . . .
H4 H 0.395240 0.386364 0.210895 0.029 Uiso 1 1 calc R . . . .
C5 C 0.27703(12) 0.37397(6) 0.29637(8) 0.0193(3) Uani 1 1 d . . . . .
C6 C 0.24942(12) 0.33824(6) 0.35825(8) 0.0182(3) Uani 1 1 d . . . . .
C7 C 0.19844(12) 0.41621(6) 0.28255(8) 0.0192(3) Uani 1 1 d . . . . .
C8 C 0.09895(12) 0.42130(6) 0.32342(8) 0.0194(3) Uani 1 1 d . . . . .
C9 C 0.06870(12) 0.38420(6) 0.38522(8) 0.0194(3) Uani 1 1 d . . . . .
C10 C 0.14714(12) 0.34335(6) 0.40216(8) 0.0185(3) Uani 1 1 d . . . . .
C11 C -0.03295(13) 0.38344(6) 0.42661(9) 0.0239(3) Uani 1 1 d . . . . .
H11 H -0.087595 0.409172 0.416389 0.029 Uiso 1 1 calc R . . . .
C12 C -0.05006(13) 0.34379(6) 0.48265(9) 0.0273(3) Uani 1 1 d . . . . .
H12 H -0.116758 0.342709 0.510838 0.033 Uiso 1 1 calc R . . . .
C13 C 0.03236(13) 0.30517(6) 0.49736(9) 0.0252(3) Uani 1 1 d . . . . .
H13 H 0.019499 0.279224 0.536251 0.030 Uiso 1 1 calc R . . . .
C14 C -0.14585(16) 0.54660(9) 0.01383(10) 0.0399(4) Uani 1 1 d . . . . .
H14 H -0.165389 0.572681 -0.023421 0.048 Uiso 1 1 calc R . . . .
C15 C -0.20461(16) 0.50023(10) 0.01742(11) 0.0446(5) Uani 1 1 d . . . . .
H15 H -0.264001 0.494696 -0.017192 0.054 Uiso 1 1 calc R . . . .
C16 C -0.17632(15) 0.45989(8) 0.07367(10) 0.0388(4) Uani 1 1 d . . . . .
H16 H -0.217026 0.427954 0.075317 0.047 Uiso 1 1 calc R . . . .
C17 C -0.09023(13) 0.46735(7) 0.12534(10) 0.0294(4) Uani 1 1 d . . . . .
H17 H -0.072687 0.440373 0.161687 0.035 Uiso 1 1 calc R . . . .
C18 C -0.02665(13) 0.51599(6) 0.12442(9) 0.0244(3) Uani 1 1 d . . . . .
C19 C -0.05423(14) 0.55643(7) 0.06611(9) 0.0301(4) Uani 1 1 d . . . . .
C20 C 0.01047(15) 0.60306(7) 0.06108(10) 0.0340(4) Uani 1 1 d . . . . .
H20 H -0.006369 0.628510 0.022254 0.041 Uiso 1 1 calc R . . . .
C21 C 0.09932(14) 0.61276(6) 0.11219(10) 0.0301(4) Uani 1 1 d . . . . .
C22 C 0.12610(13) 0.57345(6) 0.17209(9) 0.0252(3) Uani 1 1 d . . . . .
C23 C 0.06435(13) 0.52531(6) 0.17586(9) 0.0222(3) Uani 1 1 d . . . . .
C24 C 0.16353(16) 0.66141(7) 0.10897(12) 0.0409(5) Uani 1 1 d . . . . .
H24 H 0.148616 0.686650 0.069459 0.049 Uiso 1 1 calc R . . . .
C25 C 0.24533(17) 0.67141(7) 0.16215(14) 0.0458(5) Uani 1 1 d . . . . .
H25 H 0.285606 0.703426 0.159103 0.055 Uiso 1 1 calc R . . . .
C26 C 0.27016(16) 0.63341(7) 0.22256(13) 0.0416(5) Uani 1 1 d . . . . .
H26 H 0.325562 0.641022 0.259590 0.050 Uiso 1 1 calc R . . . .
C27 C 0.21353(14) 0.58582(7) 0.22683(11) 0.0318(4) Uani 1 1 d . . . . .
H27 H 0.232115 0.560954 0.266067 0.038 Uiso 1 1 calc R . . . .
C28 C 0.09770(12) 0.48202(6) 0.23203(9) 0.0204(3) Uani 1 1 d . . . . .
O1 O 0.37795(9) 0.48040(4) 0.13456(6) 0.0269(2) Uani 1 1 d . . . . .
H1 H 0.422772 0.495767 0.166501 0.032 Uiso 1 1 d R . . . .
C29 C 0.44043(16) 0.44735(7) 0.08240(10) 0.0350(4) Uani 1 1 d . . . . .
H29A H 0.393864 0.414657 0.071055 0.057(7) Uiso 1 1 d R . . . .
H29B H 0.511564 0.435127 0.109245 0.071(8) Uiso 1 1 d R . . . .
H29C H 0.456434 0.465657 0.034695 0.059(7) Uiso 1 1 d R . . . .
C30 C 0.750000 0.250000 0.6250(2) 0.0742(11) Uani 1 2 d S T P . .
H30A H 0.806602 0.231672 0.594960 0.111 Uiso 0.5 1 calc GR . . A .
H30B H 0.698766 0.224033 0.646455 0.111 Uiso 0.5 1 calc GR . . . .
H30C H 0.784108 0.269781 0.667601 0.111 Uiso 0.5 1 calc GR . . . .
O2 O 0.6921(4) 0.2860(2) 0.5750(2) 0.0962(16) Uani 0.5 1 d . . . A -1
H2A H 0.633303 0.296623 0.598436 0.115 Uiso 0.5 1 d R . . A -1

loop_
_atom_site_aniso_label
_atom_site_aniso_U_11
_atom_site_aniso_U_22
_atom_site_aniso_U_33
_atom_site_aniso_U_23
_atom_site_aniso_U_13
_atom_site_aniso_U_12
Fe1 0.02150(16) 0.01508(15) 0.01985(16) 0.000 0.000 -0.00012(11)
S1 0.0382(3) 0.0431(3) 0.0344(2) -0.01250(19) -0.00739(19) -0.00484(19)
N1 0.0286(7) 0.0200(6) 0.0248(7) -0.0009(5) 0.0012(6) -0.0007(5)
N2 0.0189(6) 0.0167(6) 0.0212(6) -0.0014(5) -0.0019(5) -0.0001(5)
N3 0.0242(6) 0.0172(6) 0.0198(6) -0.0014(5) 0.0018(5) -0.0015(5)
N4 0.0215(6) 0.0210(6) 0.0196(6) -0.0001(5) -0.0003(5) 0.0035(5)
N5 0.0191(6) 0.0209(6) 0.0207(6) 0.0031(5) 0.0013(5) 0.0017(5)
C1 0.0260(8) 0.0180(7) 0.0260(8) -0.0012(6) 0.0049(6) 0.0008(6)
C2 0.0196(7) 0.0208(7) 0.0296(8) 0.0009(6) 0.0006(6) 0.0035(6)
C3 0.0206(7) 0.0299(8) 0.0300(8) 0.0025(6) 0.0055(6) 0.0038(6)
C4 0.0217(7) 0.0263(8) 0.0253(7) 0.0063(6) 0.0036(6) 0.0011(6)
C5 0.0181(7) 0.0199(7) 0.0200(7) -0.0006(6) -0.0021(5) -0.0007(6)
C6 0.0189(7) 0.0165(6) 0.0193(7) -0.0022(5) -0.0016(5) -0.0004(5)
C7 0.0208(7) 0.0186(7) 0.0182(7) -0.0001(5) -0.0013(5) -0.0005(6)
C8 0.0208(7) 0.0189(7) 0.0185(7) -0.0018(5) -0.0018(6) 0.0017(6)
C9 0.0216(7) 0.0186(7) 0.0180(7) -0.0032(5) -0.0007(6) -0.0001(6)
C10 0.0213(7) 0.0164(7) 0.0178(6) -0.0023(5) -0.0005(6) -0.0017(5)
C11 0.0236(7) 0.0237(7) 0.0246(7) -0.0019(6) 0.0025(6) 0.0039(6)
C12 0.0251(8) 0.0284(8) 0.0283(8) -0.0002(6) 0.0086(6) 0.0009(6)
C13 0.0290(8) 0.0225(7) 0.0241(8) 0.0010(6) 0.0061(6) -0.0007(6)
C14 0.0388(10) 0.0577(12) 0.0232(8) 0.0033(8) -0.0047(7) 0.0195(9)
C15 0.0321(9) 0.0742(14) 0.0276(9) -0.0054(9) -0.0098(8) 0.0086(10)
C16 0.0312(9) 0.0547(12) 0.0306(9) -0.0056(8) -0.0027(7) -0.0031(8)
C17 0.0265(8) 0.0378(9) 0.0239(8) 0.0002(7) 0.0000(6) 0.0022(7)
C18 0.0238(8) 0.0306(8) 0.0187(7) 0.0002(6) 0.0020(6) 0.0083(6)
C19 0.0323(9) 0.0383(9) 0.0198(7) 0.0020(6) 0.0017(7) 0.0143(7)
C20 0.0435(10) 0.0335(9) 0.0251(8) 0.0094(7) 0.0056(7) 0.0178(8)
C21 0.0347(9) 0.0246(8) 0.0310(8) 0.0051(7) 0.0097(7) 0.0111(7)
C22 0.0261(8) 0.0221(7) 0.0273(8) 0.0005(6) 0.0043(6) 0.0075(6)
C23 0.0235(7) 0.0231(7) 0.0201(7) 0.0015(6) 0.0026(6) 0.0067(6)
C24 0.0450(11) 0.0250(8) 0.0526(12) 0.0114(8) 0.0163(9) 0.0111(8)
C25 0.0388(10) 0.0220(9) 0.0767(15) 0.0005(9) 0.0149(10) 0.0008(8)
C26 0.0340(10) 0.0284(9) 0.0623(13) -0.0069(8) -0.0012(9) 0.0006(7)
C27 0.0310(9) 0.0244(8) 0.0400(9) -0.0017(7) -0.0020(7) 0.0040(7)
C28 0.0210(7) 0.0198(7) 0.0204(7) -0.0013(6) -0.0023(6) 0.0020(6)
O1 0.0237(5) 0.0325(6) 0.0244(5) -0.0046(5) -0.0002(4) -0.0065(5)
C29 0.0424(10) 0.0331(9) 0.0295(9) -0.0020(7) 0.0075(8) -0.0023(8)
C30 0.078(3) 0.085(3) 0.060(2) 0.000 0.000 0.023(2)
O2 0.073(3) 0.160(4) 0.056(2) 0.031(3) 0.0168(19) 0.044(3)

loop_
_atom_type_symbol
_atom_type_description
_atom_type_scat_dispersion_real
_atom_type_scat_dispersion_imag
_atom_type_scat_source
C C 0.0033 0.0016 'International Tables Vol C Tables 4.2.6.8 and 6.1.1.4'
H H 0.0000 0.0000 'International Tables Vol C Tables 4.2.6.8 and 6.1.1.4'
Fe Fe 0.3463 0.8444 'International Tables Vol C Tables 4.2.6.8 and 6.1.1.4'
N N 0.0061 0.0033 'International Tables Vol C Tables 4.2.6.8 and 6.1.1.4'
O O 0.0106 0.0060 'International Tables Vol C Tables 4.2.6.8 and 6.1.1.4'
S S 0.1246 0.1234 'International Tables Vol C Tables 4.2.6.8 and 6.1.1.4'

loop_
_geom_angle_atom_site_label_1
_geom_angle_atom_site_label_2
_geom_angle_atom_site_label_3
_geom_angle
_geom_angle_site_symmetry_1
_geom_angle_site_symmetry_3
N1 Fe1 N1 89.37(8) . 2
N1 Fe1 N2 174.39(5) 2 .
N1 Fe1 N2 92.29(5) 2 2
N1 Fe1 N2 92.29(5) . .
N1 Fe1 N2 174.39(5) . 2
N1 Fe1 N3 91.76(5) 2 2
N1 Fe1 N3 91.96(5) 2 .
N1 Fe1 N3 91.76(5) . .
N1 Fe1 N3 91.95(5) . 2
N2 Fe1 N2 86.57(7) . 2
N2 Fe1 N3 82.64(5) 2 2
N2 Fe1 N3 93.54(5) 2 .
N2 Fe1 N3 82.64(5) . .
N2 Fe1 N3 93.54(5) . 2
N3 Fe1 N3 174.77(7) 2 .
C1 N1 Fe1 167.18(12) . .
C2 N2 Fe1 128.85(10) . .
C2 N2 C6 117.53(12) . .
C6 N2 Fe1 113.35(9) . .
C10 N3 Fe1 113.41(9) . .
C13 N3 Fe1 128.84(10) . .
C13 N3 C10 117.65(13) . .
C28 N4 C8 105.24(12) . .
C7 N5 H5 126.3 . .
C28 N5 H5 126.3 . .
C28 N5 C7 107.41(12) . .
N1 C1 S1 177.91(15) . .
N2 C2 H2 118.5 . .
N2 C2 C3 123.04(14) . .
C3 C2 H2 118.5 . .
C2 C3 H3 120.0 . .
C4 C3 C2 119.94(14) . .
C4 C3 H3 120.0 . .
C3 C4 H4 120.7 . .
C3 C4 C5 118.62(14) . .
C5 C4 H4 120.7 . .
C4 C5 C6 118.16(13) . .
C4 C5 C7 126.48(14) . .
C6 C5 C7 115.26(13) . .
N2 C6 C5 122.65(13) . .
N2 C6 C10 115.50(12) . .
C5 C6 C10 121.75(13) . .
N5 C7 C5 130.32(13) . .
N5 C7 C8 105.64(12) . .
C8 C7 C5 123.73(13) . .
N4 C8 C7 109.95(12) . .
N4 C8 C9 128.51(13) . .
C7 C8 C9 121.36(13) . .
C10 C9 C8 115.95(13) . .
C11 C9 C8 126.00(13) . .
C11 C9 C10 117.96(13) . .
N3 C10 C6 115.11(12) . .
N3 C10 C9 122.91(13) . .
C9 C10 C6 121.87(13) . .
C9 C11 H11 120.7 . .
C12 C11 C9 118.59(14) . .
C12 C11 H11 120.7 . .
C11 C12 H12 119.9 . .
C11 C12 C13 120.29(14) . .
C13 C12 H12 119.9 . .
N3 C13 C12 122.57(14) . .
N3 C13 H13 118.7 . .
C12 C13 H13 118.7 . .
C15 C14 H14 119.4 . .
C15 C14 C19 121.28(17) . .
C19 C14 H14 119.4 . .
C14 C15 H15 119.8 . .
C14 C15 C16 120.36(17) . .
C16 C15 H15 119.8 . .
C15 C16 H16 119.6 . .
C17 C16 C15 120.78(19) . .
C17 C16 H16 119.6 . .
C16 C17 H17 119.6 . .
C16 C17 C18 120.85(16) . .
C18 C17 H17 119.6 . .
C17 C18 C19 118.19(15) . .
C23 C18 C17 123.00(14) . .
C23 C18 C19 118.77(15) . .
C14 C19 C18 118.52(17) . .
C20 C19 C14 122.13(16) . .
C20 C19 C18 119.33(15) . .
C19 C20 H20 118.9 . .
C21 C20 C19 122.15(15) . .
C21 C20 H20 118.9 . .
C20 C21 C22 119.19(16) . .
C20 C21 C24 122.30(16) . .
C24 C21 C22 118.48(16) . .
C23 C22 C21 119.27(15) . .
C23 C22 C27 122.65(14) . .
C27 C22 C21 118.07(15) . .
C18 C23 C28 118.71(14) . .
C22 C23 C18 121.22(14) . .
C22 C23 C28 120.01(14) . .
C21 C24 H24 119.3 . .
C25 C24 C21 121.33(17) . .
C25 C24 H24 119.3 . .
C24 C25 H25 119.8 . .
C24 C25 C26 120.40(17) . .
C26 C25 H25 119.8 . .
C25 C26 H26 119.7 . .
C27 C26 C25 120.53(19) . .
C27 C26 H26 119.7 . .
C22 C27 H27 119.4 . .
C26 C27 C22 121.14(17) . .
C26 C27 H27 119.4 . .
N4 C28 N5 111.76(13) . .
N4 C28 C23 126.20(13) . .
N5 C28 C23 121.96(13) . .
C29 O1 H1 108.5 . .
O1 C29 H29A 106.9 . .
O1 C29 H29B 110.0 . .
O1 C29 H29C 111.0 . .
H29A C29 H29B 108.2 . .
H29A C29 H29C 109.9 . .
H29B C29 H29C 110.7 . .
H30A C30 H30A 116.5 . 2_655
H30A C30 H30B 93.6 . 2_655
H30A C30 H30B 109.5 2_655 2_655
H30A C30 H30B 109.5 . .
H30A C30 H30C 109.5 . .
H30A C30 H30C 109.5 2_655 2_655
H30A C30 H30C 116.9 . 2_655
H30B C30 H30A 93.6 . 2_655
H30B C30 H30B 135.8 . 2_655
H30B C30 H30C 109.5 2_655 2_655
H30B C30 H30C 26.4 . 2_655
H30B C30 H30C 109.5 . .
H30C C30 H30A 116.9 . 2_655
H30C C30 H30B 26.4 . 2_655
H30C C30 H30C 83.3 . 2_655
O2 C30 H30A 15.9(15) . 2_655
O2 C30 H30A 109.5 . .
O2 C30 H30B 97(2) . 2_655
O2 C30 H30B 109.5 . .
O2 C30 H30C 124.0(8) . 2_655
O2 C30 H30C 109.5 . .
C30 O2 H30A 28.5(11) . 2_655
C30 O2 H2A 109.2 . .
H2A O2 H30A 89.2 . 2_655

loop_
_geom_bond_atom_site_label_1
_geom_bond_atom_site_label_2
_geom_bond_distance
_geom_bond_site_symmetry_2
Fe1 N1 1.9487(13) .
Fe1 N1 1.9487(13) 2
Fe1 N2 1.9706(12) .
Fe1 N2 1.9707(12) 2
Fe1 N3 1.9758(12) 2
Fe1 N3 1.9758(12) .
S1 C1 1.6399(16) .
N1 C1 1.163(2) .
N2 C2 1.3342(19) .
N2 C6 1.3671(18) .
N3 C10 1.3667(18) .
N3 C13 1.337(2) .
N4 C8 1.3789(18) .
N4 C28 1.3279(19) .
N5 H5 0.8600 .
N5 C7 1.3718(18) .
N5 C28 1.3572(19) .
C2 H2 0.9300 .
C2 C3 1.394(2) .
C3 H3 0.9300 .
C3 C4 1.374(2) .
C4 H4 0.9300 .
C4 C5 1.404(2) .
C5 C6 1.406(2) .
C5 C7 1.427(2) .
C6 C10 1.437(2) .
C7 C8 1.382(2) .
C8 C9 1.434(2) .
C9 C10 1.411(2) .
C9 C11 1.404(2) .
C11 H11 0.9300 .
C11 C12 1.377(2) .
C12 H12 0.9300 .
C12 C13 1.398(2) .
C13 H13 0.9300 .
C14 H14 0.9300 .
C14 C15 1.349(3) .
C14 C19 1.428(3) .
C15 H15 0.9300 .
C15 C16 1.417(3) .
C16 H16 0.9300 .
C16 C17 1.362(2) .
C17 H17 0.9300 .
C17 C18 1.426(2) .
C18 C19 1.441(2) .
C18 C23 1.412(2) .
C19 C20 1.394(3) .
C20 H20 0.9300 .
C20 C21 1.390(3) .
C21 C22 1.438(2) .
C21 C24 1.431(3) .
C22 C23 1.405(2) .
C22 C27 1.429(2) .
C23 C28 1.484(2) .
C24 H24 0.9300 .
C24 C25 1.350(3) .
C25 H25 0.9300 .
C25 C26 1.417(3) .
C26 H26 0.9300 .
C26 C27 1.362(3) .
C27 H27 0.9300 .
O1 H1 0.8500 .
O1 C29 1.415(2) .
C29 H29A 1.0019 .
C29 H29B 1.0113 .
C29 H29C 0.9416 .
C30 H30A 0.96(4) 2_655
C30 H30A 0.9600 .
C30 H30B 0.96(3) 2_655
C30 H30B 0.9600 .
C30 H30C 0.96(5) 2_655
C30 H30C 0.9600 .
C30 O2 1.408(4) .
O2 H2A 0.8499 .
